data_2233855
loop_
_publ_author_name
'Xu, Jie'

_publ_section_title
;
 Diisopropylammonium thiocyanate
;
_journal_coeditor_code HB6639
_journal_issue 3
_journal_name_full 'Acta Crystallographica Section E'
_journal_page_first o894
_journal_paper_doi 10.1107/S1600536812007349
_journal_volume 68
_journal_year 2012
_chemical_formula_iupac 'C6 H16 N +, N C S -'
_chemical_formula_moiety 'C6 H16 N +, C N S -'
_chemical_formula_sum 'C7 H16 N2 S'
_chemical_formula_weight 160.28
_chemical_name_systematic
;
Diisopropylammonium thiocyanate
;
_space_group_IT_number 61
_symmetry_cell_setting orthorhombic
_symmetry_space_group_name_Hall '-P 2ac 2ab'
_symmetry_space_group_name_H-M 'P b c a'
_atom_sites_solution_hydrogens geom
_atom_sites_solution_primary direct
_atom_sites_solution_secondary difmap
_audit_creation_method SHELXL-97
_cell_angle_alpha 90.00
_cell_angle_beta 90.00
_cell_angle_gamma 90.00
_cell_formula_units_Z 8
_cell_length_a 11.785(2)
_cell_length_b 12.716(3)
_cell_length_c 13.288(3)
_cell_measurement_reflns_used 2286
_cell_measurement_temperature 298(2)
_cell_measurement_theta_max 27.48
_cell_measurement_theta_min 3.07
_cell_volume 1991.3(7)
_computing_cell_refinement '<i>CrystalClear</i> (Rigaku, 2005)'
_computing_data_collection '<i>CrystalClear</i> (Rigaku, 2005)'
_computing_data_reduction '<i>CrystalClear</i> (Rigaku, 2005)'
_computing_molecular_graphics '<i>SHELXTL</i> (Sheldrick, 2008)'
_computing_publication_material '<i>SHELXTL</i> (Sheldrick, 2008)'
_computing_structure_refinement '<i>SHELXL97</i> (Sheldrick, 2008)'
_computing_structure_solution '<i>SHELXS97</i> (Sheldrick, 2008)'
_diffrn_ambient_temperature 298(2)
_diffrn_detector_area_resol_mean 13.6612
_diffrn_measured_fraction_theta_full 1.000
_diffrn_measured_fraction_theta_max 1.000
_diffrn_measurement_device_type 'Rigaku Mercury2 CCD'
_diffrn_measurement_method 'CCD profile fitting'
_diffrn_radiation_monochromator graphite
_diffrn_radiation_source 'fine-focus sealed tube'
_diffrn_radiation_type MoK\a
_diffrn_radiation_wavelength 0.71073
_diffrn_reflns_av_R_equivalents 0.0513
_diffrn_reflns_av_sigmaI/netI 0.0279
_diffrn_reflns_limit_h_max 15
_diffrn_reflns_limit_h_min -15
_diffrn_reflns_limit_k_max 16
_diffrn_reflns_limit_k_min -16
_diffrn_reflns_limit_l_max 17
_diffrn_reflns_limit_l_min -17
_diffrn_reflns_number 19260
_diffrn_reflns_theta_full 27.48
_diffrn_reflns_theta_max 27.48
_diffrn_reflns_theta_min 3.07
_exptl_absorpt_coefficient_mu 0.266
_exptl_absorpt_correction_T_max 1.00
_exptl_absorpt_correction_T_min 0.90
_exptl_absorpt_correction_type multi-scan
_exptl_absorpt_process_details '(CrystalClear; Rigaku, 2005)'
_exptl_crystal_colour colourless
_exptl_crystal_density_diffrn 1.069
_exptl_crystal_density_method 'not measured'
_exptl_crystal_description block
_exptl_crystal_F_000 704
_exptl_crystal_size_max 0.20
_exptl_crystal_size_mid 0.05
_exptl_crystal_size_min 0.05
_refine_diff_density_max 0.178
_refine_diff_density_min -0.150
_refine_ls_extinction_coef 0.044(3)
_refine_ls_extinction_expression Fc^*^=kFc[1+0.001xFc^2^\l^3^/sin(2\q)]^-1/4^
_refine_ls_extinction_method '<i>SHELXL97</i> (Sheldrick, 2008)'
_refine_ls_goodness_of_fit_ref 1.117
_refine_ls_hydrogen_treatment constr
_refine_ls_matrix_type full
_refine_ls_number_parameters 96
_refine_ls_number_reflns 2286
_refine_ls_number_restraints 0
_refine_ls_restrained_S_all 1.117
_refine_ls_R_factor_all 0.0576
_refine_ls_R_factor_gt 0.0450
_refine_ls_shift/su_max 0.000
_refine_ls_shift/su_mean 0.000
_refine_ls_structure_factor_coef Fsqd
_refine_ls_weighting_details 'calc w=1/[\s^2^(Fo^2^)+(0.0402P)^2^+0.4971P] where P=(Fo^2^+2Fc^2^)/3'
_refine_ls_weighting_scheme calc
_refine_ls_wR_factor_gt 0.1007
_refine_ls_wR_factor_ref 0.1068
_reflns_number_gt 1864
_reflns_number_total 2286
_reflns_threshold_expression I>2\s(I)
_cod_data_source_file hb6639.cif
_cod_data_source_block I
_cod_database_code 2233855
_cod_database_fobs_code 2233855

loop_
_symmetry_equiv_pos_as_xyz
'x, y, z'
'-x+1/2, -y, z+1/2'
'x+1/2, -y+1/2, -z'
'-x, y+1/2, -z+1/2'
'-x, -y, -z'
'x-1/2, y, -z-1/2'
'-x-1/2, y-1/2, z'
'x, -y-1/2, z-1/2'

loop_
_atom_site_type_symbol
_atom_site_label
_atom_site_fract_x
_atom_site_fract_y
_atom_site_fract_z
_atom_site_U_iso_or_equiv
_atom_site_adp_type
_atom_site_calc_flag
_atom_site_refinement_flags
_atom_site_occupancy
_atom_site_symmetry_multiplicity
N N2 0.42899(11) 0.17785(9) 0.36893(10) 0.0400(3) Uani d . 1 1
H H2D 0.3915 0.2112 0.3193 0.048 Uiso calc R 1 1
H H2E 0.3769 0.1567 0.4141 0.048 Uiso calc R 1 1
C C3 0.48334(15) 0.08132(13) 0.32473(13) 0.0476(4) Uani d . 1 1
H H3A 0.5226 0.0434 0.3787 0.057 Uiso calc R 1 1
C C5 0.57312(16) 0.20499(14) 0.50250(15) 0.0551(5) Uani d . 1 1
H H5A 0.6217 0.1522 0.4741 0.083 Uiso calc R 1 1
H H5B 0.5224 0.1729 0.5500 0.083 Uiso calc R 1 1
H H5C 0.6184 0.2571 0.5361 0.083 Uiso calc R 1 1
C C6 0.50507(15) 0.25665(13) 0.41958(13) 0.0471(4) Uani d . 1 1
H H6A 0.5578 0.2850 0.3694 0.056 Uiso calc R 1 1
C C7 0.4316(2) 0.34550(15) 0.45802(16) 0.0666(6) Uani d . 1 1
H H7A 0.3883 0.3743 0.4033 0.100 Uiso calc R 1 1
H H7B 0.4788 0.3994 0.4864 0.100 Uiso calc R 1 1
H H7C 0.3809 0.3193 0.5087 0.100 Uiso calc R 1 1
C C4 0.3906(2) 0.01151(17) 0.28384(17) 0.0727(6) Uani d . 1 1
H H4A 0.4231 -0.0530 0.2598 0.109 Uiso calc R 1 1
H H4B 0.3527 0.0467 0.2294 0.109 Uiso calc R 1 1
H H4C 0.3369 -0.0036 0.3363 0.109 Uiso calc R 1 1
C C2 0.5690(2) 0.1114(2) 0.24603(18) 0.0774(7) Uani d . 1 1
H H2A 0.6292 0.1508 0.2768 0.116 Uiso calc R 1 1
H H2B 0.5330 0.1536 0.1954 0.116 Uiso calc R 1 1
H H2C 0.5996 0.0490 0.2157 0.116 Uiso calc R 1 1
S S1 0.26970(4) 0.06903(3) 0.54981(3) 0.04839(18) Uani d . 1 1
N N1 0.32617(17) 0.20204(15) 0.70857(14) 0.0754(6) Uani d . 1 1
C C1 0.30276(14) 0.14704(14) 0.64316(13) 0.0459(4) Uani d . 1 1

loop_
_atom_site_aniso_label
_atom_site_aniso_U_11
_atom_site_aniso_U_22
_atom_site_aniso_U_33
_atom_site_aniso_U_12
_atom_site_aniso_U_13
_atom_site_aniso_U_23
N2 0.0425(7) 0.0407(7) 0.0369(7) 0.0020(6) -0.0008(6) 0.0052(6)
C3 0.0555(10) 0.0441(9) 0.0432(9) 0.0098(8) -0.0096(8) -0.0048(7)
C5 0.0523(10) 0.0544(11) 0.0586(11) -0.0096(8) -0.0106(9) -0.0078(9)
C6 0.0553(10) 0.0370(8) 0.0489(9) -0.0081(7) 0.0062(8) 0.0020(7)
C7 0.0863(15) 0.0420(10) 0.0714(14) 0.0048(10) 0.0026(11) -0.0043(9)
C4 0.0806(15) 0.0675(13) 0.0700(14) -0.0024(11) -0.0161(11) -0.0230(11)
C2 0.0745(15) 0.0887(16) 0.0690(14) 0.0145(12) 0.0166(11) -0.0150(13)
S1 0.0527(3) 0.0463(3) 0.0462(3) -0.00456(19) 0.00129(19) -0.00236(19)
N1 0.0879(14) 0.0808(12) 0.0576(11) -0.0223(11) -0.0029(9) -0.0157(9)
C1 0.0422(9) 0.0503(10) 0.0451(9) -0.0037(7) 0.0023(7) 0.0037(8)

loop_
_atom_type_symbol
_atom_type_description
_atom_type_scat_dispersion_real
_atom_type_scat_dispersion_imag
_atom_type_scat_source
C C 0.0033 0.0016 'International Tables Vol C Tables 4.2.6.8 and 6.1.1.4'
N N 0.0061 0.0033 'International Tables Vol C Tables 4.2.6.8 and 6.1.1.4'
S S 0.1246 0.1234 'International Tables Vol C Tables 4.2.6.8 and 6.1.1.4'
H H 0.0000 0.0000 'International Tables Vol C Tables 4.2.6.8 and 6.1.1.4'

loop_
_geom_angle_atom_site_label_1
_geom_angle_atom_site_label_2
_geom_angle_atom_site_label_3
_geom_angle
C6 N2 C3 117.69(13)
C6 N2 H2D 107.9
C3 N2 H2D 107.9
C6 N2 H2E 107.9
C3 N2 H2E 107.9
H2D N2 H2E 107.2
C2 C3 N2 110.49(15)
C2 C3 C4 112.70(17)
N2 C3 C4 108.19(15)
C2 C3 H3A 108.5
N2 C3 H3A 108.5
C4 C3 H3A 108.5
C6 C5 H5A 109.5
C6 C5 H5B 109.5
H5A C5 H5B 109.5
C6 C5 H5C 109.5
H5A C5 H5C 109.5
H5B C5 H5C 109.5
N2 C6 C7 107.91(15)
N2 C6 C5 110.65(13)
C7 C6 C5 112.46(16)
N2 C6 H6A 108.6
C7 C6 H6A 108.6
C5 C6 H6A 108.6
C6 C7 H7A 109.5
C6 C7 H7B 109.5
H7A C7 H7B 109.5
C6 C7 H7C 109.5
H7A C7 H7C 109.5
H7B C7 H7C 109.5
C3 C4 H4A 109.5
C3 C4 H4B 109.5
H4A C4 H4B 109.5
C3 C4 H4C 109.5
H4A C4 H4C 109.5
H4B C4 H4C 109.5
C3 C2 H2A 109.5
C3 C2 H2B 109.5
H2A C2 H2B 109.5
C3 C2 H2C 109.5
H2A C2 H2C 109.5
H2B C2 H2C 109.5
N1 C1 S1 179.8(2)

loop_
_geom_bond_atom_site_label_1
_geom_bond_atom_site_label_2
_geom_bond_distance
N2 C6 1.504(2)
N2 C3 1.504(2)
N2 H2D 0.9000
N2 H2E 0.9000
C3 C2 1.503(3)
C3 C4 1.509(3)
C3 H3A 0.9800
C5 C6 1.513(2)
C5 H5A 0.9600
C5 H5B 0.9600
C5 H5C 0.9600
C6 C7 1.512(3)
C6 H6A 0.9800
C7 H7A 0.9600
C7 H7B 0.9600
C7 H7C 0.9600
C4 H4A 0.9600
C4 H4B 0.9600
C4 H4C 0.9600
C2 H2A 0.9600
C2 H2B 0.9600
C2 H2C 0.9600
S1 C1 1.6354(19)
N1 C1 1.149(2)

loop_
_geom_hbond_atom_site_label_D
_geom_hbond_atom_site_label_H
_geom_hbond_atom_site_label_A
_geom_hbond_site_symmetry_A
_geom_hbond_distance_DH
_geom_hbond_distance_HA
_geom_hbond_distance_DA
_geom_hbond_angle_DHA
N2 H2D N1 8_565 0.90 1.99 2.888(2) 172
N2 H2E S1 . 0.90 2.47 3.3490(14) 166

loop_
_geom_torsion_atom_site_label_1
_geom_torsion_atom_site_label_2
_geom_torsion_atom_site_label_3
_geom_torsion_atom_site_label_4
_geom_torsion
C6 N2 C3 C2 -59.45(19)
C6 N2 C3 C4 176.74(15)
C3 N2 C6 C7 -179.73(14)
C3 N2 C6 C5 -56.31(19)

loop_
_cod_related_entry_id
_cod_related_entry_database
_cod_related_entry_code
1 ChemSpider 267534
